data_7713614
loop_
_publ_author_name
'Guo, Dianjun'
'Rajeshkumar, Thayalan'
'Zhu, Shan'
'Yuan, Qingbing'
'Hong, Dongjing'
'Zhou, Shuangliu'
'Zhu, Xiancui'
'Maron, Laurent'
'Wang, Shaowu'

_publ_section_title
;
 Aryl C--H bond functionalization with diphenyldiazomethane induced by
 rare-earth metal alkyl complexes
;
_journal_name_full 'Dalton Transactions'
_journal_paper_doi 10.1039/D3DT01714A
_journal_year 2023
_chemical_formula_moiety 'C27 H23 N3 O'
_chemical_formula_sum 'C27 H23 N3 O'
_chemical_formula_weight 405.48
_space_group_crystal_system monoclinic
_space_group_IT_number 14
_space_group_name_Hall '-P 2yn'
_space_group_name_H-M_alt 'P 1 21/n 1'
_atom_sites_solution_hydrogens geom
_audit_creation_date 2022-05-25
_audit_creation_method
;
Olex2 1.3
(compiled 2020.11.12 svn.r5f609507 for OlexSys, GUI svn.r6408)
;
_audit_update_record
;
2022-08-13 deposited with the CCDC.	2023-07-19 downloaded from the CCDC.
;
_cell_angle_alpha 90
_cell_angle_beta 104.741(17)
_cell_angle_gamma 90
_cell_formula_units_Z 4
_cell_length_a 14.63(2)
_cell_length_b 5.784(8)
_cell_length_c 25.69(4)
_cell_measurement_reflns_used 1805
_cell_measurement_temperature 300.00
_cell_measurement_theta_max 24.642
_cell_measurement_theta_min 2.442
_cell_volume 2102(5)
_computing_cell_refinement 'SAINT V8.38A (Bruker, 2018)'
_computing_data_collection 'Bruker SMART APEX II diffractrometer'
_computing_data_reduction 'SAINT V8.38A (Bruker, 2018)'
_computing_molecular_graphics 'Olex2 1.3 (Dolomanov et al., 2009)'
_computing_publication_material 'Olex2 1.3 (Dolomanov et al., 2009)'
_computing_structure_refinement 'SHELXL 2019/2 (Sheldrick, 2015)'
_diffrn_ambient_temperature 300.00
_diffrn_detector 'CCD area detector'
_diffrn_measured_fraction_theta_full 0.994
_diffrn_measured_fraction_theta_max 0.994
_diffrn_measurement_device 'three-circle diffractometer'
_diffrn_measurement_device_type 'Bruker APEX-II CCD'
_diffrn_measurement_method '\f and \w scans'
_diffrn_radiation_monochromator graphite
_diffrn_radiation_probe x-ray
_diffrn_radiation_type MoK\a
_diffrn_radiation_wavelength 0.71073
_diffrn_reflns_av_R_equivalents 0.1020
_diffrn_reflns_av_unetI/netI 0.1416
_diffrn_reflns_Laue_measured_fraction_full 0.994
_diffrn_reflns_Laue_measured_fraction_max 0.994
_diffrn_reflns_limit_h_max 17
_diffrn_reflns_limit_h_min -17
_diffrn_reflns_limit_k_max 6
_diffrn_reflns_limit_k_min -6
_diffrn_reflns_limit_l_max 30
_diffrn_reflns_limit_l_min -30
_diffrn_reflns_number 8446
_diffrn_reflns_point_group_measured_fraction_full 0.994
_diffrn_reflns_point_group_measured_fraction_max 0.994
_diffrn_reflns_theta_full 24.998
_diffrn_reflns_theta_max 24.998
_diffrn_reflns_theta_min 1.464
_diffrn_source 'sealed X-ray tube'
_diffrn_source_current 30.0
_diffrn_source_power 1.5
_diffrn_source_target Mo
_diffrn_source_voltage 50.0
_diffrn_standards_number 0
_exptl_absorpt_coefficient_mu 0.079
_exptl_absorpt_correction_T_max 0.7459
_exptl_absorpt_correction_T_min 0.5369
_exptl_absorpt_correction_type multi-scan
_exptl_absorpt_process_details
;
SADABS-2016/2 (Bruker,2016/2) was used for absorption correction.
wR2(int) was 0.1345 before and 0.0796 after correction.
The Ratio of minimum to maximum transmission is 0.7198.
The \l/2 correction factor is Not present.
;
_exptl_crystal_colour 'clear light yellow'
_exptl_crystal_colour_lustre clear
_exptl_crystal_colour_modifier light
_exptl_crystal_colour_primary yellow
_exptl_crystal_density_diffrn 1.281
_exptl_crystal_description block
_exptl_crystal_F_000 856
_exptl_crystal_size_max 0.19
_exptl_crystal_size_mid 0.15
_exptl_crystal_size_min 0.13
_refine_diff_density_max 0.389
_refine_diff_density_min -0.423
_refine_diff_density_rms 0.108
_refine_ls_extinction_coef 0.064(12)
_refine_ls_extinction_expression Fc^*^=kFc[1+0.001xFc^2^\l^3^/sin(2\q)]^-1/4^
_refine_ls_extinction_method 'SHELXL-2019/2 (Sheldrick 2019)'
_refine_ls_goodness_of_fit_ref 1.135
_refine_ls_hydrogen_treatment constr
_refine_ls_matrix_type full
_refine_ls_number_parameters 235
_refine_ls_number_reflns 3673
_refine_ls_number_restraints 0
_refine_ls_restrained_S_all 1.135
_refine_ls_R_factor_all 0.2289
_refine_ls_R_factor_gt 0.1432
_refine_ls_shift/su_max 0.000
_refine_ls_shift/su_mean 0.000
_refine_ls_structure_factor_coef Fsqd
_refine_ls_weighting_details 'w=1/[\s^2^(Fo^2^)+(0.2000P)^2^] where P=(Fo^2^+2Fc^2^)/3'
_refine_ls_weighting_scheme calc
_refine_ls_wR_factor_gt 0.3662
_refine_ls_wR_factor_ref 0.4213
_reflns_Friedel_coverage 0.000
_reflns_number_gt 1487
_reflns_number_total 3673
_reflns_threshold_expression 'I > 2\s(I)'
_cod_data_source_file d3dt01714a2.cif
_cod_data_source_block 8c
_cod_database_code 7713614
_shelx_shelxl_version_number 2019/2
_shelx_space_group_comment
;
The symmetry employed for this shelxl refinement is uniquely defined
by the following loop, which should always be used as a source of
symmetry information in preference to the above space-group names.
They are only intended as comments.
;
_shelx_estimated_absorpt_t_max 0.990
_shelx_estimated_absorpt_t_min 0.985
_olex2_refinement_description
;
1. Twinned data refinement
 Scales: 0.83558
 0.16442
2.a Aromatic/amide H refined with riding coordinates:
 N2(H2), C3(H3), C4(H4), C5(H5), C6(H6), C7(H7), C9(H9), C10(H10), C11(H11),
 C12(H12), C13(H13), C15(H15), C16(H16), C17(H17), C18(H18), C20(H20), C22(H22),
  C23(H23), C25(H25), C26(H26)
2.b Fitted hexagon refined as free rotating group:
 C2(C3,C4,C5,C6,C7), C8(C9,C10,C11,C12,C13), C14(C15,C16,C17,C18,C19), C21(C22,
 C23,C24,C25,C26)
2.c Idealised Me refined as rotating group:
 C27(H27A,H27B,H27C)
;
_olex2_submission_special_instructions 'No special instructions were received'

loop_
_space_group_symop_operation_xyz
'x, y, z'
'-x+1/2, y+1/2, -z+1/2'
'-x, -y, -z'
'x-1/2, -y-1/2, z-1/2'

loop_
_atom_site_label
_atom_site_type_symbol
_atom_site_fract_x
_atom_site_fract_y
_atom_site_fract_z
_atom_site_U_iso_or_equiv
_atom_site_adp_type
_atom_site_occupancy
_atom_site_site_symmetry_order
_atom_site_calc_flag
_atom_site_refinement_flags_posn
_atom_site_refinement_flags_adp
_atom_site_refinement_flags_occupancy
_atom_site_disorder_assembly
_atom_site_disorder_group
O1 O 0.5526(5) 0.8988(12) 0.4396(3) 0.098(2) Uani 1 1 d . . . . .
N1 N -0.0344(5) 0.4138(12) 0.3150(3) 0.076(2) Uani 1 1 d . . . . .
N2 N 0.0241(5) 0.5664(12) 0.3017(3) 0.077(2) Uani 1 1 d . . . . .
H2 H 0.081975 0.573209 0.320144 0.093 Uiso 1 1 calc R U . . .
N3 N 0.1892(5) 0.7942(12) 0.3145(3) 0.0706(19) Uani 1 1 d . . . . .
C1 C -0.0070(6) 0.3119(14) 0.3604(4) 0.068(2) Uani 1 1 d . . . . .
C2 C -0.0700(4) 0.1335(9) 0.3724(2) 0.069(2) Uani 1 1 d G . . . .
C3 C -0.1318(4) 0.0161(11) 0.33078(18) 0.080(3) Uani 1 1 d G . . . .
H3 H -0.134334 0.052975 0.295207 0.096 Uiso 1 1 calc R U . . .
C4 C -0.1898(4) -0.1564(11) 0.3423(2) 0.094(3) Uani 1 1 d G . . . .
H4 H -0.231198 -0.235013 0.314417 0.112 Uiso 1 1 calc R U . . .
C5 C -0.1861(4) -0.2116(10) 0.3955(3) 0.088(3) Uani 1 1 d G . . . .
H5 H -0.224889 -0.327006 0.403163 0.105 Uiso 1 1 calc R U . . .
C6 C -0.1242(5) -0.0941(11) 0.43712(19) 0.086(3) Uani 1 1 d G . . . .
H6 H -0.121715 -0.131013 0.472698 0.104 Uiso 1 1 calc R U . . .
C7 C -0.0662(4) 0.0784(11) 0.4256(2) 0.081(3) Uani 1 1 d G . . . .
H7 H -0.024850 0.156977 0.453488 0.097 Uiso 1 1 calc R U . . .
C8 C 0.0823(3) 0.3540(10) 0.4000(2) 0.069(2) Uani 1 1 d G . . . .
C9 C 0.0944(4) 0.5515(9) 0.4318(2) 0.077(2) Uani 1 1 d G . . . .
H9 H 0.047080 0.662993 0.426186 0.092 Uiso 1 1 calc R U . . .
C10 C 0.1772(5) 0.5825(9) 0.4721(2) 0.091(3) Uani 1 1 d G . . . .
H10 H 0.185328 0.714605 0.493371 0.109 Uiso 1 1 calc R U . . .
C11 C 0.2480(3) 0.4159(12) 0.4805(2) 0.086(3) Uani 1 1 d G . . . .
H11 H 0.303383 0.436567 0.507399 0.103 Uiso 1 1 calc R U . . .
C12 C 0.2359(4) 0.2184(10) 0.4486(2) 0.082(3) Uani 1 1 d G . . . .
H12 H 0.283191 0.106914 0.454243 0.099 Uiso 1 1 calc R U . . .
C13 C 0.1530(4) 0.1874(8) 0.4084(2) 0.080(3) Uani 1 1 d G . . . .
H13 H 0.144943 0.055298 0.387057 0.096 Uiso 1 1 calc R U . . .
C14 C -0.0071(4) 0.7118(9) 0.25908(19) 0.075(2) Uani 1 1 d G . . . .
C15 C -0.0998(4) 0.6891(9) 0.2284(2) 0.081(3) Uani 1 1 d G . . . .
H15 H -0.137285 0.569108 0.235368 0.097 Uiso 1 1 calc R U . . .
C16 C -0.1363(3) 0.8457(11) 0.1873(2) 0.085(3) Uani 1 1 d G . . . .
H16 H -0.198305 0.830440 0.166826 0.103 Uiso 1 1 calc R U . . .
C17 C -0.0802(4) 1.0250(10) 0.1770(2) 0.090(3) Uani 1 1 d G . . . .
H17 H -0.104678 1.129731 0.149475 0.108 Uiso 1 1 calc R U . . .
C18 C 0.0124(4) 1.0477(9) 0.2076(2) 0.085(3) Uani 1 1 d G . . . .
H18 H 0.049969 1.167693 0.200666 0.102 Uiso 1 1 calc R U . . .
C19 C 0.0490(3) 0.8911(10) 0.2487(2) 0.072(2) Uani 1 1 d G . . . .
C20 C 0.1459(6) 0.9228(16) 0.2763(3) 0.073(2) Uani 1 1 d . . . . .
H20 H 0.178934 1.043811 0.265665 0.088 Uiso 1 1 calc R U . . .
C21 C 0.2832(3) 0.8329(10) 0.3413(2) 0.067(2) Uani 1 1 d G . . . .
C22 C 0.3227(4) 0.6647(8) 0.3790(2) 0.083(3) Uani 1 1 d G . . . .
H22 H 0.288024 0.533502 0.382599 0.099 Uiso 1 1 calc R U . . .
C23 C 0.4139(4) 0.6926(9) 0.4113(2) 0.079(3) Uani 1 1 d G . . . .
H23 H 0.440239 0.580089 0.436560 0.094 Uiso 1 1 calc R U . . .
C24 C 0.4656(3) 0.8887(10) 0.4060(2) 0.081(3) Uani 1 1 d G . . . .
C25 C 0.4262(4) 1.0569(8) 0.3683(2) 0.080(3) Uani 1 1 d G . . . .
H25 H 0.460834 1.188131 0.364735 0.096 Uiso 1 1 calc R U . . .
C26 C 0.3350(4) 1.0290(9) 0.3360(2) 0.080(3) Uani 1 1 d G . . . .
H26 H 0.308619 1.141548 0.310774 0.096 Uiso 1 1 calc R U . . .
C27 C 0.6073(9) 1.097(2) 0.4385(5) 0.134(5) Uani 1 1 d . . . . .
H27A H 0.614837 1.119465 0.402818 0.202 Uiso 1 1 calc R U . . .
H27B H 0.668263 1.078168 0.463205 0.202 Uiso 1 1 calc R U . . .
H27C H 0.576273 1.229180 0.448829 0.202 Uiso 1 1 calc R U . . .

loop_
_atom_site_aniso_label
_atom_site_aniso_U_11
_atom_site_aniso_U_22
_atom_site_aniso_U_33
_atom_site_aniso_U_23
_atom_site_aniso_U_13
_atom_site_aniso_U_12
O1 0.097(5) 0.084(5) 0.100(5) 0.013(4) 0.002(4) -0.005(4)
N1 0.075(5) 0.075(5) 0.079(5) 0.009(4) 0.023(4) -0.014(4)
N2 0.068(5) 0.082(5) 0.076(5) 0.024(4) 0.007(4) -0.003(4)
N3 0.070(5) 0.065(4) 0.072(4) 0.007(4) 0.008(4) -0.006(4)
C1 0.070(5) 0.062(5) 0.074(6) 0.002(4) 0.022(5) -0.005(4)
C2 0.062(5) 0.073(5) 0.068(5) -0.005(4) 0.011(4) 0.001(4)
C3 0.083(6) 0.084(6) 0.071(6) 0.001(5) 0.014(5) 0.001(5)
C4 0.090(7) 0.092(7) 0.095(7) -0.005(6) 0.015(6) -0.018(6)
C5 0.090(7) 0.081(6) 0.089(7) 0.006(6) 0.016(6) -0.005(6)
C6 0.083(6) 0.101(7) 0.076(6) 0.011(5) 0.023(5) -0.008(6)
C7 0.080(6) 0.081(6) 0.079(6) 0.005(5) 0.018(5) -0.017(5)
C8 0.075(6) 0.055(5) 0.076(5) 0.009(4) 0.019(5) 0.001(4)
C9 0.086(6) 0.052(5) 0.088(6) -0.004(4) 0.016(5) 0.003(5)
C10 0.083(7) 0.092(7) 0.092(7) -0.008(6) 0.013(6) -0.016(6)
C11 0.091(7) 0.094(7) 0.074(6) 0.014(6) 0.023(5) -0.015(6)
C12 0.081(6) 0.083(7) 0.082(6) 0.009(5) 0.017(5) 0.004(5)
C13 0.083(6) 0.071(6) 0.083(6) 0.008(5) 0.017(5) 0.006(5)
C14 0.088(6) 0.069(6) 0.068(5) -0.002(4) 0.021(5) -0.001(5)
C15 0.079(6) 0.079(6) 0.078(6) 0.003(5) 0.010(5) 0.009(5)
C16 0.083(6) 0.094(7) 0.076(6) 0.007(5) 0.014(5) 0.000(6)
C17 0.088(7) 0.087(7) 0.088(7) 0.017(5) 0.009(6) 0.006(6)
C18 0.096(7) 0.075(6) 0.081(6) 0.018(5) 0.017(6) 0.005(5)
C19 0.092(7) 0.066(5) 0.059(5) 0.004(4) 0.021(5) -0.005(5)
C20 0.068(5) 0.079(6) 0.071(5) 0.003(5) 0.013(5) 0.000(5)
C21 0.074(6) 0.070(5) 0.058(5) 0.002(4) 0.018(4) -0.012(5)
C22 0.097(7) 0.073(6) 0.082(6) 0.016(5) 0.032(6) -0.007(5)
C23 0.080(6) 0.070(6) 0.085(6) 0.015(5) 0.019(5) -0.001(5)
C24 0.091(7) 0.065(6) 0.084(6) -0.002(5) 0.018(6) 0.006(5)
C25 0.087(7) 0.063(5) 0.085(6) 0.002(5) 0.011(5) -0.006(5)
C26 0.086(6) 0.072(6) 0.073(6) 0.008(5) 0.004(5) -0.008(5)
C27 0.118(10) 0.109(9) 0.151(11) 0.021(8) -0.012(8) -0.038(8)

loop_
_atom_type_symbol
_atom_type_description
_atom_type_scat_dispersion_real
_atom_type_scat_dispersion_imag
_atom_type_scat_source
C C 0.0033 0.0016 'International Tables Vol C Tables 4.2.6.8 and 6.1.1.4'
H H 0.0000 0.0000 'International Tables Vol C Tables 4.2.6.8 and 6.1.1.4'
N N 0.0061 0.0033 'International Tables Vol C Tables 4.2.6.8 and 6.1.1.4'
O O 0.0106 0.0060 'International Tables Vol C Tables 4.2.6.8 and 6.1.1.4'

loop_
_geom_angle_atom_site_label_1
_geom_angle_atom_site_label_2
_geom_angle_atom_site_label_3
_geom_angle
_geom_angle_site_symmetry_1
_geom_angle_site_symmetry_3
_geom_angle_publ_flag
C24 O1 C27 118.4(7) . . ?
C1 N1 N2 117.8(7) . . ?
N1 N2 H2 119.7 . . ?
N1 N2 C14 120.6(7) . . ?
C14 N2 H2 119.7 . . ?
C20 N3 C21 121.7(7) . . ?
N1 C1 C2 116.6(7) . . ?
N1 C1 C8 125.2(7) . . ?
C8 C1 C2 118.1(7) . . ?
C3 C2 C1 120.1(5) . . ?
C3 C2 C7 120.0 . . ?
C7 C2 C1 119.8(5) . . ?
C2 C3 H3 120.0 . . ?
C4 C3 C2 120.0 . . ?
C4 C3 H3 120.0 . . ?
C3 C4 H4 120.0 . . ?
C5 C4 C3 120.0 . . ?
C5 C4 H4 120.0 . . ?
C4 C5 H5 120.0 . . ?
C4 C5 C6 120.0 . . ?
C6 C5 H5 120.0 . . ?
C5 C6 H6 120.0 . . ?
C5 C6 C7 120.0 . . ?
C7 C6 H6 120.0 . . ?
C2 C7 H7 120.0 . . ?
C6 C7 C2 120.0 . . ?
C6 C7 H7 120.0 . . ?
C9 C8 C1 120.3(5) . . ?
C9 C8 C13 120.0 . . ?
C13 C8 C1 119.5(5) . . ?
C8 C9 H9 120.0 . . ?
C10 C9 C8 120.0 . . ?
C10 C9 H9 120.0 . . ?
C9 C10 H10 120.0 . . ?
C11 C10 C9 120.0 . . ?
C11 C10 H10 120.0 . . ?
C10 C11 H11 120.0 . . ?
C10 C11 C12 120.0 . . ?
C12 C11 H11 120.0 . . ?
C11 C12 H12 120.0 . . ?
C13 C12 C11 120.0 . . ?
C13 C12 H12 120.0 . . ?
C8 C13 H13 120.0 . . ?
C12 C13 C8 120.0 . . ?
C12 C13 H13 120.0 . . ?
N2 C14 C15 118.4(5) . . ?
N2 C14 C19 121.4(5) . . ?
C15 C14 C19 120.0 . . ?
C14 C15 H15 120.0 . . ?
C16 C15 C14 120.0 . . ?
C16 C15 H15 120.0 . . ?
C15 C16 H16 120.0 . . ?
C15 C16 C17 120.0 . . ?
C17 C16 H16 120.0 . . ?
C16 C17 H17 120.0 . . ?
C18 C17 C16 120.0 . . ?
C18 C17 H17 120.0 . . ?
C17 C18 H18 120.0 . . ?
C19 C18 C17 120.0 . . ?
C19 C18 H18 120.0 . . ?
C14 C19 C20 124.1(5) . . ?
C18 C19 C14 120.0 . . ?
C18 C19 C20 115.8(5) . . ?
N3 C20 C19 123.2(8) . . ?
N3 C20 H20 118.4 . . ?
C19 C20 H20 118.4 . . ?
C22 C21 N3 114.5(5) . . ?
C22 C21 C26 120.0 . . ?
C26 C21 N3 125.3(5) . . ?
C21 C22 H22 120.0 . . ?
C21 C22 C23 120.0 . . ?
C23 C22 H22 120.0 . . ?
C22 C23 H23 120.0 . . ?
C24 C23 C22 120.0 . . ?
C24 C23 H23 120.0 . . ?
O1 C24 C23 115.0(5) . . ?
O1 C24 C25 125.0(5) . . ?
C25 C24 C23 120.0 . . ?
C24 C25 H25 120.0 . . ?
C24 C25 C26 120.0 . . ?
C26 C25 H25 120.0 . . ?
C21 C26 H26 120.0 . . ?
C25 C26 C21 120.0 . . ?
C25 C26 H26 120.0 . . ?
O1 C27 H27A 109.5 . . ?
O1 C27 H27B 109.5 . . ?
O1 C27 H27C 109.5 . . ?
H27A C27 H27B 109.5 . . ?
H27A C27 H27C 109.5 . . ?
H27B C27 H27C 109.5 . . ?

loop_
_geom_bond_atom_site_label_1
_geom_bond_atom_site_label_2
_geom_bond_distance
_geom_bond_site_symmetry_2
_geom_bond_publ_flag
O1 C24 1.344(8) . ?
O1 C27 1.402(12) . ?
N1 N2 1.332(9) . ?
N1 C1 1.278(10) . ?
N2 H2 0.8600 . ?
N2 C14 1.364(8) . ?
N3 C20 1.266(10) . ?
N3 C21 1.391(8) . ?
C1 C2 1.468(9) . ?
C1 C8 1.456(10) . ?
C2 C3 1.3900 . ?
C2 C7 1.3900 . ?
C3 H3 0.9300 . ?
C3 C4 1.3900 . ?
C4 H4 0.9300 . ?
C4 C5 1.3900 . ?
C5 H5 0.9300 . ?
C5 C6 1.3900 . ?
C6 H6 0.9300 . ?
C6 C7 1.3900 . ?
C7 H7 0.9300 . ?
C8 C9 1.3900 . ?
C8 C13 1.3900 . ?
C9 H9 0.9300 . ?
C9 C10 1.3900 . ?
C10 H10 0.9300 . ?
C10 C11 1.3900 . ?
C11 H11 0.9300 . ?
C11 C12 1.3900 . ?
C12 H12 0.9300 . ?
C12 C13 1.3900 . ?
C13 H13 0.9300 . ?
C14 C15 1.3900 . ?
C14 C19 1.3900 . ?
C15 H15 0.9300 . ?
C15 C16 1.3900 . ?
C16 H16 0.9300 . ?
C16 C17 1.3900 . ?
C17 H17 0.9300 . ?
C17 C18 1.3900 . ?
C18 H18 0.9300 . ?
C18 C19 1.3900 . ?
C19 C20 1.426(10) . ?
C20 H20 0.9300 . ?
C21 C22 1.3900 . ?
C21 C26 1.3900 . ?
C22 H22 0.9300 . ?
C22 C23 1.3900 . ?
C23 H23 0.9300 . ?
C23 C24 1.3900 . ?
C24 C25 1.3900 . ?
C25 H25 0.9300 . ?
C25 C26 1.3900 . ?
C26 H26 0.9300 . ?
C27 H27A 0.9600 . ?
C27 H27B 0.9600 . ?
C27 H27C 0.9600 . ?

loop_
_geom_torsion_atom_site_label_1
_geom_torsion_atom_site_label_2
_geom_torsion_atom_site_label_3
_geom_torsion_atom_site_label_4
_geom_torsion
_geom_torsion_site_symmetry_1
_geom_torsion_site_symmetry_2
_geom_torsion_site_symmetry_3
_geom_torsion_site_symmetry_4
_geom_torsion_publ_flag
O1 C24 C25 C26 -179.4(7) . . . . ?
N1 N2 C14 C15 -3.1(9) . . . . ?
N1 N2 C14 C19 171.7(6) . . . . ?
N1 C1 C2 C3 26.0(9) . . . . ?
N1 C1 C2 C7 -155.5(6) . . . . ?
N1 C1 C8 C9 76.1(9) . . . . ?
N1 C1 C8 C13 -108.5(8) . . . . ?
N2 N1 C1 C2 -176.0(6) . . . . ?
N2 N1 C1 C8 2.0(12) . . . . ?
N2 C14 C15 C16 174.9(6) . . . . ?
N2 C14 C19 C18 -174.8(6) . . . . ?
N2 C14 C19 C20 8.1(7) . . . . ?
N3 C21 C22 C23 -175.1(5) . . . . ?
N3 C21 C26 C25 174.5(6) . . . . ?
C1 N1 N2 C14 -167.5(7) . . . . ?
C1 C2 C3 C4 178.5(6) . . . . ?
C1 C2 C7 C6 -178.5(6) . . . . ?
C1 C8 C9 C10 175.4(6) . . . . ?
C1 C8 C13 C12 -175.4(6) . . . . ?
C2 C1 C8 C9 -105.9(6) . . . . ?
C2 C1 C8 C13 69.5(7) . . . . ?
C2 C3 C4 C5 0.0 . . . . ?
C3 C2 C7 C6 0.0 . . . . ?
C3 C4 C5 C6 0.0 . . . . ?
C4 C5 C6 C7 0.0 . . . . ?
C5 C6 C7 C2 0.0 . . . . ?
C7 C2 C3 C4 0.0 . . . . ?
C8 C1 C2 C3 -152.1(5) . . . . ?
C8 C1 C2 C7 26.4(8) . . . . ?
C8 C9 C10 C11 0.0 . . . . ?
C9 C8 C13 C12 0.0 . . . . ?
C9 C10 C11 C12 0.0 . . . . ?
C10 C11 C12 C13 0.0 . . . . ?
C11 C12 C13 C8 0.0 . . . . ?
C13 C8 C9 C10 0.0 . . . . ?
C14 C15 C16 C17 0.0 . . . . ?
C14 C19 C20 N3 -2.8(11) . . . . ?
C15 C14 C19 C18 0.0 . . . . ?
C15 C14 C19 C20 -177.1(6) . . . . ?
C15 C16 C17 C18 0.0 . . . . ?
C16 C17 C18 C19 0.0 . . . . ?
C17 C18 C19 C14 0.0 . . . . ?
C17 C18 C19 C20 177.3(6) . . . . ?
C18 C19 C20 N3 -180.0(7) . . . . ?
C19 C14 C15 C16 0.0 . . . . ?
C20 N3 C21 C22 -174.6(6) . . . . ?
C20 N3 C21 C26 10.7(10) . . . . ?
C21 N3 C20 C19 -178.6(6) . . . . ?
C21 C22 C23 C24 0.0 . . . . ?
C22 C21 C26 C25 0.0 . . . . ?
C22 C23 C24 O1 179.5(6) . . . . ?
C22 C23 C24 C25 0.0 . . . . ?
C23 C24 C25 C26 0.0 . . . . ?
C24 C25 C26 C21 0.0 . . . . ?
C26 C21 C22 C23 0.0 . . . . ?
C27 O1 C24 C23 -176.7(8) . . . . ?
C27 O1 C24 C25 2.7(11) . . . . ?

loop_
_twin_individual_id
_twin_individual_mass_fraction_refined
1 0.83558
2 0.16442
